data_2242615
loop_
_publ_author_name
'Haines, Alan H.'
'Hughes, David L.'

_publ_section_title
;
 Crystal structure of sodium
 (1<i>S</i>)-<small>D</small>-mannit-1-ylsulfonate
;
_journal_coeditor_code HB7768
_journal_issue 9
_journal_name_full 'Acta Crystallographica Section E'
_journal_page_first 1314
_journal_page_last 1318
_journal_paper_doi 10.1107/S2056989018011556
_journal_volume 74
_journal_year 2018
_chemical_formula_iupac 'Na +, C6 H13 Na O9 S -'
_chemical_formula_moiety 'Na +, C6 H13 Na O9 S -'
_chemical_formula_structural 'Sodium <i>D</i>-mannose-sulfonate'
_chemical_formula_sum 'C6 H13 Na O9 S'
_chemical_formula_weight 284.21
_chemical_name_common
;
Sodium (1<i>S</i>)-<i>D</i>-mannit-1-ylsulfonate
;
_chemical_name_systematic
;
Sodium (1<i>S</i>,2<i>S</i>,3<i>S</i>,4<i>R</i>,5<i>R</i>)-1,2,3,4,5,6-\
hexahydroxyhexane-1-sulfonate
;
_space_group_crystal_system monoclinic
_space_group_IT_number 4
_space_group_name_Hall 'P 2yb'
_space_group_name_H-M_alt 'P 1 21 1'
_symmetry_space_group_name_Hall 'P 2yb'
_symmetry_space_group_name_H-M 'P 1 21 1'
_atom_sites_solution_hydrogens difmap
_atom_sites_solution_primary dual
_audit_creation_method SHELXL-2014/7
_cell_angle_alpha 90
_cell_angle_beta 93.867(4)
_cell_angle_gamma 90
_cell_formula_units_Z 2
_cell_length_a 4.8744(2)
_cell_length_b 5.0042(2)
_cell_length_c 21.0759(10)
_cell_measurement_reflns_used 4715
_cell_measurement_temperature 140.0(10)
_cell_measurement_theta_max 32.4550
_cell_measurement_theta_min 3.8620
_cell_volume 512.92(4)
_computing_cell_refinement
;
CrysAlis PRO (Agilent, 2014)
;
_computing_data_collection
;
CrysAlis PRO (Agilent, 2014)
;
_computing_data_reduction
;
CrysAlis PRO (Agilent, 2014)
;
_computing_molecular_graphics
;
ORTEP (Johnson, 1976) and ORTEP-3 for Windows (Farrugia, 2012)
;
_computing_publication_material
;
<i>SHELXL2014/7</i> (Sheldrick, 2015b) and WINGX (Farrugia,
2012)
;
_computing_structure_refinement
;
<i>SHELXL2014/7</i> (Sheldrick, 2015b)
;
_computing_structure_solution
;
SHELXT (Sheldrick, 2015a)
;
_diffrn_ambient_temperature 140.0(10)
_diffrn_detector_area_resol_mean 16.0050
_diffrn_measured_fraction_theta_full 0.997
_diffrn_measured_fraction_theta_max 0.998
_diffrn_measurement_device_type 'Oxford Diffraction Xcalibur 3/Sapphire3 CCD'
_diffrn_measurement_method 'Thin slice \f and \w scans'
_diffrn_radiation_monochromator graphite
_diffrn_radiation_source 'Enhance (Mo) X-ray Source'
_diffrn_radiation_type Mo-K\a
_diffrn_radiation_wavelength 0.71073
_diffrn_reflns_av_R_equivalents 0.0302
_diffrn_reflns_limit_h_max 6
_diffrn_reflns_limit_h_min -6
_diffrn_reflns_limit_k_max 7
_diffrn_reflns_limit_k_min -7
_diffrn_reflns_limit_l_max 29
_diffrn_reflns_limit_l_min -29
_diffrn_reflns_number 9424
_diffrn_reflns_theta_full 25.242
_diffrn_reflns_theta_max 29.993
_diffrn_reflns_theta_min 3.876
_exptl_absorpt_coefficient_mu 0.397
_exptl_absorpt_correction_T_max 1.000
_exptl_absorpt_correction_T_min 0.618
_exptl_absorpt_correction_type multi-scan
_exptl_absorpt_process_details
;
(CrysAlis PRO; Agilent, 2014)
;
_exptl_crystal_colour colourless
_exptl_crystal_density_diffrn 1.840
_exptl_crystal_description plate
_exptl_crystal_F_000 296
_exptl_crystal_size_max 0.52
_exptl_crystal_size_mid 0.20
_exptl_crystal_size_min 0.04
_refine_diff_density_max 0.487
_refine_diff_density_min -0.445
_refine_ls_abs_structure_details
;
Flack <i>x</i> determined using 1240 quotients [(I+)-(I-)]/[(I+)+(I-)]
(Parsons <i>et al.</i>,  2013)
;
_refine_ls_abs_structure_Flack 0.04(4)
_refine_ls_extinction_method none
_refine_ls_goodness_of_fit_ref 1.163
_refine_ls_hydrogen_treatment refall
_refine_ls_matrix_type full
_refine_ls_number_parameters 206
_refine_ls_number_reflns 2972
_refine_ls_number_restraints 7
_refine_ls_restrained_S_all 1.162
_refine_ls_R_factor_all 0.0401
_refine_ls_R_factor_gt 0.0391
_refine_ls_shift/su_max 0.000
_refine_ls_shift/su_mean 0.000
_refine_ls_structure_factor_coef Fsqd
_refine_ls_weighting_details 'w=1/[\s^2^(Fo^2^)+(0.0295P)^2^+0.6940P] where P=(Fo^2^+2Fc^2^)/3'
_refine_ls_weighting_scheme calc
_refine_ls_wR_factor_gt 0.0924
_refine_ls_wR_factor_ref 0.0928
_reflns_number_gt 2926
_reflns_number_total 2972
_reflns_threshold_expression 'I > 2\s(I)'
_cod_data_source_file hb7768sup1.cif
_cod_data_source_block I
_cod_database_code 2242615
_shelx_space_group_comment
;
The symmetry employed for this shelxl refinement is uniquely defined
by the following loop, which should always be used as a source of
symmetry information in preference to the above space-group names.
They are only intended as comments.
;

loop_
_space_group_symop_operation_xyz
'x, y, z'
'-x, y+1/2, -z'

loop_
_atom_site_type_symbol
_atom_site_label
_atom_site_fract_x
_atom_site_fract_y
_atom_site_fract_z
_atom_site_U_iso_or_equiv
_atom_site_adp_type
_atom_site_calc_flag
_atom_site_occupancy
C C1 0.5658(7) 0.4844(7) 0.83763(16) 0.0099(6) Uani d 1
O O1 0.4257(5) 0.2507(5) 0.85501(12) 0.0124(5) Uani d 1
C C2 0.7379(7) 0.4250(7) 0.78081(16) 0.0092(6) Uani d 1
O O2 0.9236(5) 0.2083(5) 0.79422(12) 0.0112(5) Uani d 1
C C3 0.5507(7) 0.3570(7) 0.72169(16) 0.0103(6) Uani d 1
O O3 0.3628(5) 0.5738(6) 0.70848(11) 0.0124(5) Uani d 1
C C4 0.7176(7) 0.2973(7) 0.66432(16) 0.0106(6) Uani d 1
O O4 0.8619(5) 0.5330(5) 0.64719(12) 0.0132(5) Uani d 1
C C5 0.5343(7) 0.2160(7) 0.60581(16) 0.0121(6) Uani d 1
O O5 0.3884(5) -0.0177(5) 0.62226(13) 0.0149(5) Uani d 1
C C6 0.6989(8) 0.1565(7) 0.54832(17) 0.0142(7) Uani d 1
O O6 0.8875(5) -0.0609(5) 0.55969(13) 0.0150(5) Uani d 1
S S1 0.77100(15) 0.60171(15) 0.90636(4) 0.00914(16) Uani d 1
O O11 0.5782(5) 0.7211(6) 0.94817(12) 0.0139(5) Uani d 1
O O12 0.9110(5) 0.3741(5) 0.93700(12) 0.0142(5) Uani d 1
O O13 0.9575(5) 0.7966(5) 0.88046(12) 0.0125(5) Uani d 1
Na Na 0.2652(3) 0.0627(3) 0.94976(6) 0.0129(3) Uani d 1
H H1 0.436(10) 0.615(13) 0.825(2) 0.024(13) Uiso d 1
H H2 0.832(11) 0.605(16) 0.776(3) 0.037(15) Uiso d 1
H H3 0.412(9) 0.198(9) 0.732(2) 0.007(10) Uiso d 1
H H4 0.839(8) 0.167(8) 0.6749(19) 0.002(9) Uiso d 1
H H5 0.377(10) 0.363(11) 0.595(2) 0.020(13) Uiso d 1
H H61 0.800(9) 0.326(9) 0.5382(19) 0.004(10) Uiso d 1
H H62 0.588(9) 0.122(11) 0.511(2) 0.015(11) Uiso d 1
H H1O 0.281(8) 0.275(15) 0.834(3) 0.045(18) Uiso d 1
H H2O 0.857(10) 0.118(11) 0.821(2) 0.025(13) Uiso d 1
H H3O 0.458(14) 0.672(14) 0.689(3) 0.08(3) Uiso d 1
H H4O 1.016(7) 0.543(16) 0.666(3) 0.05(2) Uiso d 1
H H5O 0.246(8) -0.013(12) 0.601(2) 0.037(17) Uiso d 1
H H6O 0.829(11) -0.166(10) 0.585(2) 0.033(16) Uiso d 1

loop_
_atom_site_aniso_label
_atom_site_aniso_U_11
_atom_site_aniso_U_22
_atom_site_aniso_U_33
_atom_site_aniso_U_12
_atom_site_aniso_U_13
_atom_site_aniso_U_23
C1 0.0066(14) 0.0104(15) 0.0125(15) -0.0002(11) -0.0005(11) 0.0021(11)
O1 0.0092(11) 0.0132(12) 0.0146(12) -0.0038(9) 0.0000(9) 0.0016(9)
C2 0.0068(13) 0.0078(14) 0.0130(14) -0.0009(11) -0.0001(11) 0.0005(11)
O2 0.0077(11) 0.0113(11) 0.0145(11) 0.0026(9) -0.0005(9) 0.0014(9)
C3 0.0094(14) 0.0106(15) 0.0108(14) -0.0007(11) -0.0013(11) -0.0001(11)
O3 0.0094(10) 0.0124(12) 0.0152(11) 0.0009(10) -0.0010(8) 0.0033(10)
C4 0.0090(14) 0.0105(15) 0.0122(14) 0.0013(12) 0.0005(11) 0.0017(11)
O4 0.0086(11) 0.0134(12) 0.0173(12) -0.0033(9) -0.0019(9) 0.0022(9)
C5 0.0120(15) 0.0113(15) 0.0129(15) -0.0011(12) -0.0006(12) 0.0012(12)
O5 0.0117(12) 0.0154(13) 0.0171(12) -0.0043(10) -0.0023(9) 0.0032(10)
C6 0.0164(16) 0.0139(18) 0.0118(14) 0.0017(12) -0.0016(12) 0.0001(11)
O6 0.0133(12) 0.0151(14) 0.0167(13) 0.0004(10) 0.0024(9) 0.0002(10)
S1 0.0081(3) 0.0080(3) 0.0112(3) 0.0010(3) -0.0003(2) -0.0002(3)
O11 0.0138(12) 0.0150(12) 0.0128(11) 0.0059(10) 0.0007(9) -0.0018(10)
O12 0.0150(12) 0.0093(11) 0.0176(12) 0.0038(9) -0.0033(9) 0.0012(9)
O13 0.0104(11) 0.0100(11) 0.0171(12) -0.0031(9) -0.0002(9) 0.0000(9)
Na 0.0122(6) 0.0123(7) 0.0138(6) 0.0036(5) -0.0006(5) -0.0009(5)

loop_
_atom_type_symbol
_atom_type_description
_atom_type_scat_dispersion_real
_atom_type_scat_dispersion_imag
_atom_type_scat_source
C C 0.0033 0.0016 'International Tables Vol C Tables 4.2.6.8 and 6.1.1.4'
H H 0.0000 0.0000 'International Tables Vol C Tables 4.2.6.8 and 6.1.1.4'
O O 0.0106 0.0060 'International Tables Vol C Tables 4.2.6.8 and 6.1.1.4'
Na Na 0.0362 0.0249 'International Tables Vol C Tables 4.2.6.8 and 6.1.1.4'
S S 0.1246 0.1234 'International Tables Vol C Tables 4.2.6.8 and 6.1.1.4'

loop_
_geom_angle_atom_site_label_1
_geom_angle_atom_site_label_2
_geom_angle_atom_site_label_3
_geom_angle_site_symmetry_1
_geom_angle_site_symmetry_3
_geom_angle
O1 C1 C2 . . 109.9(3)
O1 C1 S1 . . 108.2(2)
C2 C1 S1 . . 112.8(2)
O1 C1 H1 . . 109(3)
C2 C1 H1 . . 109(3)
S1 C1 H1 . . 109(3)
C1 O1 Na . . 137.2(2)
C1 O1 H1O . . 99(5)
Na O1 H1O . . 101(5)
O2 C2 C3 . . 109.1(3)
O2 C2 C1 . . 111.4(3)
C3 C2 C1 . . 110.5(3)
O2 C2 H2 . . 114(3)
C3 C2 H2 . . 111(3)
C1 C2 H2 . . 101(3)
C2 O2 H2O . . 106(4)
O3 C3 C4 . . 111.1(3)
O3 C3 C2 . . 109.1(3)
C4 C3 C2 . . 111.5(3)
O3 C3 H3 . . 101(2)
C4 C3 H3 . . 113(2)
C2 C3 H3 . . 111(2)
C3 O3 H3O . . 100(6)
O4 C4 C5 . . 106.6(3)
O4 C4 C3 . . 109.5(3)
C5 C4 C3 . . 112.1(3)
O4 C4 H4 . . 109(3)
C5 C4 H4 . . 110(3)
C3 C4 H4 . . 109(3)
C4 O4 H4O . . 112(5)
O5 C5 C6 . . 109.3(3)
O5 C5 C4 . . 107.3(3)
C6 C5 C4 . . 112.5(3)
O5 C5 H5 . . 105(3)
C6 C5 H5 . . 112(3)
C4 C5 H5 . . 111(3)
C5 O5 H5O . . 105(4)
O6 C6 C5 . . 112.4(3)
O6 C6 H61 . . 111(2)
C5 C6 H61 . . 107(2)
O6 C6 H62 . . 109(3)
C5 C6 H62 . . 114(3)
H61 C6 H62 . . 104(4)
C6 O6 H6O . . 111(4)
O12 S1 O11 . . 110.74(16)
O12 S1 O13 . . 113.71(16)
O11 S1 O13 . . 113.22(16)
O12 S1 C1 . . 108.65(16)
O11 S1 C1 . . 105.88(16)
O13 S1 C1 . . 104.03(15)
O12 S1 Na . 2_657 64.32(11)
O11 S1 Na . 2_657 49.00(11)
O13 S1 Na . 2_657 119.44(11)
C1 S1 Na . 2_657 135.30(11)
S1 O11 Na . 1_565 140.39(16)
S1 O11 Na . 2_657 103.31(14)
Na O11 Na 1_565 2_657 114.20(11)
S1 O12 Na . 1_655 153.71(18)
S1 O12 Na . 2_657 87.25(12)
Na O12 Na 1_655 2_657 113.65(10)
S1 O13 Na . 1_665 121.11(15)
O11 Na O12 1_545 1_455 170.53(12)
O11 Na O11 1_545 2_647 95.09(8)
O12 Na O11 1_455 2_647 94.13(11)
O11 Na O1 1_545 . 91.47(10)
O12 Na O1 1_455 . 85.52(10)
O11 Na O1 2_647 . 121.61(11)
O11 Na O13 1_545 1_445 88.09(10)
O12 Na O13 1_455 1_445 82.76(10)
O11 Na O13 2_647 1_445 151.65(11)
O1 Na O13 . 1_445 86.37(10)
O11 Na O12 1_545 2_647 90.22(10)
O12 Na O12 1_455 2_647 93.28(8)
O11 Na O12 2_647 2_647 55.17(9)
O1 Na O12 . 2_647 176.51(11)
O13 Na O12 1_445 2_647 96.74(10)
O11 Na S1 1_545 2_647 98.35(8)
O12 Na S1 1_455 2_647 88.84(8)
O11 Na S1 2_647 2_647 27.68(7)
O1 Na S1 . 2_647 148.15(9)
O13 Na S1 1_445 2_647 123.98(8)
O12 Na S1 2_647 2_647 28.43(6)
O11 Na Na 1_545 2_657 96.85(9)
O12 Na Na 1_455 2_657 92.10(7)
O11 Na Na 2_647 2_657 32.29(7)
O1 Na Na . 2_657 89.32(8)
O13 Na Na 1_445 2_657 173.53(8)
O12 Na Na 2_647 2_657 87.45(8)
S1 Na Na 2_647 2_657 59.55(4)
O11 Na Na 1_545 2_647 33.52(6)
O12 Na Na 1_455 2_647 153.15(10)
O11 Na Na 2_647 2_647 65.29(9)
O1 Na Na . 2_647 119.46(9)
O13 Na Na 1_445 2_647 106.89(7)
O12 Na Na 2_647 2_647 61.18(7)
S1 Na Na 2_647 2_647 64.84(4)
Na Na Na 2_657 2_647 79.45(5)
O11 Na H1O 1_545 . 102.9(13)
O12 Na H1O 1_455 . 72.2(12)
O11 Na H1O 2_647 . 132.0(16)
O1 Na H1O . . 17.4(8)
O13 Na H1O 1_445 . 74.0(14)
O12 Na H1O 2_647 . 163.4(9)
S1 Na H1O 2_647 . 152.7(17)
Na Na H1O 2_657 . 100.8(14)
Na Na H1O 2_647 . 134.2(11)

loop_
_geom_bond_atom_site_label_1
_geom_bond_atom_site_label_2
_geom_bond_site_symmetry_2
_geom_bond_distance
_geom_bond_publ_flag
Na O11 1_545 2.293(3) y
Na O12 1_455 2.328(3) y
Na O11 2_647 2.370(3) y
Na O1 . 2.386(3) y
Na O13 1_445 2.421(3) y
Na O12 2_647 2.757(3) y
C1 O1 . 1.415(4) ?
C1 C2 . 1.537(5) ?
C1 S1 . 1.802(3) ?
C1 H1 . 0.94(6) ?
O1 Na . 2.386(3) ?
O1 H1O . 0.81(3) ?
C2 O2 . 1.429(4) ?
C2 C3 . 1.532(4) ?
C2 H2 . 1.02(8) ?
O2 H2O . 0.81(3) ?
C3 O3 . 1.435(4) ?
C3 C4 . 1.532(5) ?
C3 H3 . 1.08(4) ?
O3 H3O . 0.81(3) ?
C4 O4 . 1.432(4) ?
C4 C5 . 1.529(5) ?
C4 H4 . 0.90(4) ?
O4 H4O . 0.82(3) ?
C5 O5 . 1.424(4) ?
C5 C6 . 1.527(5) ?
C5 H5 . 1.08(5) ?
O5 H5O . 0.80(3) ?
C6 O6 . 1.434(4) ?
C6 H61 . 1.01(4) ?
C6 H62 . 0.94(4) ?
O6 H6O . 0.81(3) ?
S1 O12 . 1.456(3) ?
S1 O11 . 1.459(3) ?
S1 O13 . 1.464(3) ?
S1 Na 2_657 3.0557(16) ?
O11 Na 1_565 2.293(3) ?
O11 Na 2_657 2.370(3) ?
O12 Na 1_655 2.328(3) ?
O12 Na 2_657 2.757(3) ?
O13 Na 1_665 2.421(3) ?
Na S1 2_647 3.0557(16) ?
Na Na 2_657 3.915(2) ?
Na Na 2_647 3.915(2) ?
Na H1O . 2.66(6) ?

loop_
_geom_hbond_atom_site_label_D
_geom_hbond_atom_site_label_H
_geom_hbond_atom_site_label_A
_geom_hbond_site_symmetry_A
_geom_hbond_distance_DH
_geom_hbond_distance_HA
_geom_hbond_distance_DA
_geom_hbond_angle_DHA
O1 H1O O2 1_455 0.81(3) 1.92(4) 2.693(4) 160(8)
O2 H2O O1 . 0.81(3) 2.36(5) 2.828(3) 118(5)
O2 H2O O13 1_545 0.81(3) 2.08(4) 2.745(4) 140(5)
O3 H3O O4 . 0.81(3) 2.32(7) 2.838(3) 123(7)
O3 H3O O5 1_565 0.81(3) 2.11(6) 2.743(4) 136(7)
O4 H4O O3 1_655 0.82(3) 1.87(3) 2.692(3) 179(8)
O5 H5O O6 1_455 0.80(3) 1.91(3) 2.704(4) 169(6)
O6 H6O O4 1_545 0.81(3) 2.00(4) 2.753(4) 154(6)
O6 H6O O5 . 0.81(3) 2.45(6) 2.853(4) 112(5)

loop_
_geom_torsion_atom_site_label_1
_geom_torsion_atom_site_label_2
_geom_torsion_atom_site_label_3
_geom_torsion_atom_site_label_4
_geom_torsion_site_symmetry_1
_geom_torsion_site_symmetry_4
_geom_torsion
C2 C1 O1 Na . . 150.0(2)
S1 C1 O1 Na . . 26.4(4)
O1 C1 C2 O2 . . -55.8(3)
S1 C1 C2 O2 . . 65.0(3)
O1 C1 C2 C3 . . 65.6(3)
S1 C1 C2 C3 . . -173.6(2)
O2 C2 C3 O3 . . 179.6(3)
C1 C2 C3 O3 . . 56.8(3)
O2 C2 C3 C4 . . -57.3(3)
C1 C2 C3 C4 . . 179.9(3)
O3 C3 C4 O4 . . 57.3(3)
C2 C3 C4 O4 . . -64.6(3)
O3 C3 C4 C5 . . -60.8(4)
C2 C3 C4 C5 . . 177.2(3)
O4 C4 C5 O5 . . -179.7(3)
C3 C4 C5 O5 . . -59.9(4)
O4 C4 C5 C6 . . 60.0(4)
C3 C4 C5 C6 . . 179.9(3)
O5 C5 C6 O6 . . -57.8(4)
C4 C5 C6 O6 . . 61.2(4)
O1 C1 S1 O12 . . 44.6(3)
C2 C1 S1 O12 . . -77.2(3)
O1 C1 S1 O11 . . -74.4(3)
C2 C1 S1 O11 . . 163.8(2)
O1 C1 S1 O13 . . 166.0(2)
C2 C1 S1 O13 . . 44.2(3)
O1 C1 S1 Na . 2_657 -27.4(3)
C2 C1 S1 Na . 2_657 -149.19(18)
O12 S1 O11 Na . 1_565 -179.4(2)
O13 S1 O11 Na . 1_565 51.6(3)
C1 S1 O11 Na . 1_565 -61.8(3)
Na S1 O11 Na 2_657 1_565 161.2(3)
O12 S1 O11 Na . 2_657 19.44(19)
O13 S1 O11 Na . 2_657 -109.62(15)
C1 S1 O11 Na . 2_657 137.03(14)
O11 S1 O12 Na . 1_655 -160.2(4)
O13 S1 O12 Na . 1_655 -31.4(4)
C1 S1 O12 Na . 1_655 83.9(4)
Na S1 O12 Na 2_657 1_655 -144.0(4)
O11 S1 O12 Na . 2_657 -16.19(16)
O13 S1 O12 Na . 2_657 112.62(14)
C1 S1 O12 Na . 2_657 -132.07(12)
O12 S1 O13 Na . 1_665 -67.7(2)
O11 S1 O13 Na . 1_665 59.9(2)
C1 S1 O13 Na . 1_665 174.31(16)
Na S1 O13 Na 2_657 1_665 5.1(2)

_cod_database_fobs_code 2242615
